data_4348481
loop_
_publ_author_name
'Mendoza, Zenaida'
'Lorenzo-Luis, Pablo'
'Serrano-Ruiz, Manuel'
'Mart\'in-Batista, Elva'
'Padr\'on, Jos\'e M'
'Scalambra, Franco'
'Romerosa, Antonio'

_publ_section_title
;
 Synthesis and Antiproliferative Activity of
 [RuCp(PPh3)2(HdmoPTA)](OSO2CF3)2 (HdmoPTA =
 3,7-H-3,7-Dimethyl-1,3,7-triaza-5-phosphabicyclo[3.3.1]nonane).
;
_journal_issue 16
_journal_name_full 'Inorganic chemistry'
_journal_page_first 7820
_journal_page_last 7822
_journal_paper_doi 10.1021/acs.inorgchem.6b01207
_journal_volume 55
_journal_year 2016
_chemical_formula_moiety 'C48 H52 N3 P3 Ru, 2(C F3 O3 S)'
_chemical_formula_sum 'C50 H52 F6 N3 O6 P3 Ru S2'
_chemical_formula_weight 1163.04
_space_group_crystal_system monoclinic
_space_group_IT_number 14
_space_group_name_Hall '-P 2yn'
_space_group_name_H-M_alt 'P 1 21/n 1'
_atom_sites_solution_hydrogens geom
_audit_creation_date 2016-01-26
_audit_creation_method
;
Olex2 1.2
(compiled 2015.09.30 svn.r3233 for OlexSys, GUI svn.r5103)
;
_cell_angle_alpha 90
_cell_angle_beta 98.7722(9)
_cell_angle_gamma 90
_cell_formula_units_Z 4
_cell_length_a 11.2838(2)
_cell_length_b 15.0822(3)
_cell_length_c 30.4789(6)
_cell_measurement_reflns_used 9918
_cell_measurement_temperature 301(2)
_cell_measurement_theta_max 66.869
_cell_measurement_theta_min 2.934
_cell_volume 5126.36(17)
_computing_cell_refinement 'SAINT v8.34A (Bruker, 2013)'
_computing_data_collection 'Bruker D8 VENTURE'
_computing_data_reduction 'SAINT v8.34A (Bruker, 2013)'
_computing_molecular_graphics 'Olex2 (Dolomanov et al., 2009)'
_computing_publication_material 'Olex2 (Dolomanov et al., 2009)'
_computing_structure_refinement 'ShelXL (Sheldrick, 2015)'
_diffrn_ambient_temperature 300.7
_diffrn_measured_fraction_theta_full 0.915
_diffrn_measured_fraction_theta_max 0.915
_diffrn_measurement_device_type 'Bruker D8 VENTURE'
_diffrn_radiation_type CuK\a
_diffrn_radiation_wavelength 1.54178
_diffrn_reflns_av_R_equivalents 0.0246
_diffrn_reflns_av_unetI/netI 0.0351
_diffrn_reflns_Laue_measured_fraction_full 0.915
_diffrn_reflns_Laue_measured_fraction_max 0.915
_diffrn_reflns_limit_h_max 13
_diffrn_reflns_limit_h_min -6
_diffrn_reflns_limit_k_max 16
_diffrn_reflns_limit_k_min -17
_diffrn_reflns_limit_l_max 36
_diffrn_reflns_limit_l_min -33
_diffrn_reflns_number 17950
_diffrn_reflns_point_group_measured_fraction_full 0.915
_diffrn_reflns_point_group_measured_fraction_max 0.915
_diffrn_reflns_theta_full 66.922
_diffrn_reflns_theta_max 66.922
_diffrn_reflns_theta_min 3.277
_diffrn_source 'fine-focus sealed tube'
_exptl_absorpt_coefficient_mu 4.755
_exptl_crystal_colour orange
_exptl_crystal_density_diffrn 1.507
_exptl_crystal_description prismatic
_exptl_crystal_F_000 2384
_exptl_crystal_size_max 0.073
_exptl_crystal_size_mid 0.054
_exptl_crystal_size_min 0.033
_refine_diff_density_max 0.842
_refine_diff_density_min -1.154
_refine_diff_density_rms 0.080
_refine_ls_extinction_method none
_refine_ls_goodness_of_fit_ref 1.038
_refine_ls_hydrogen_treatment constr
_refine_ls_matrix_type full
_refine_ls_number_parameters 631
_refine_ls_number_reflns 8362
_refine_ls_number_restraints 0
_refine_ls_restrained_S_all 1.038
_refine_ls_R_factor_all 0.0617
_refine_ls_R_factor_gt 0.0522
_refine_ls_shift/su_max 0.001
_refine_ls_shift/su_mean 0.000
_refine_ls_structure_factor_coef Fsqd
_refine_ls_weighting_details 'w=1/[\s^2^(Fo^2^)+(0.0713P)^2^+10.3343P] where P=(Fo^2^+2Fc^2^)/3'
_refine_ls_weighting_scheme calc
_refine_ls_wR_factor_gt 0.1342
_refine_ls_wR_factor_ref 0.1422
_reflns_Friedel_coverage 0.000
_reflns_number_gt 7095
_reflns_number_total 8362
_reflns_threshold_expression 'I > 2\s(I)'
_cod_data_source_file ic6b01207_si_002.cif
_cod_data_source_block 1_1
_cod_database_code 4348481
_shelx_space_group_comment
;
The symmetry employed for this shelxl refinement is uniquely defined
by the following loop, which should always be used as a source of
symmetry information in preference to the above space-group names.
They are only intended as comments.
;
_olex2_refinement_description
;
1. Fixed Uiso
 At 1.2 times of:
  All C(H) groups, All C(H,H) groups, All N(H) groups
 At 1.5 times of:
  All C(H,H,H) groups
2. Others
 Fixed Sof: S11T(0.5) S12T(0.5) F21T(0.26) F22T(0.17) F23T(0.6) F24T(0.51)
 F25T(0.45) F26T(0.67) F27T(0.34) O21T(0.31) O22T(0.1) O23T(0.3) O24T(0.6)
 O25T(0.47) O26T(0.75) O27T(0.26) O28T(0.21) C1(0.5) C11T(0.5)
3.a Ternary CH refined with riding coordinates:
 N71(H71)
3.b Secondary CH2 refined with riding coordinates:
 C71(H71A,H71B), C72(H72A,H72B), C73(H73A,H73B), C75(H75A,H75B), C76(H76A,H76B)
3.c Aromatic/amide H refined with riding coordinates:
 C12(H12), C13(H13), C14(H14), C15(H15), C16(H16), C22(H22), C23(H23),
 C24(H24), C25(H25), C26(H26), C32(H32), C33(H33), C34(H34), C35(H35), C36(H36),
  C42(H42), C43(H43), C44(H44), C45(H45), C46(H46), C52(H52), C53(H53),
 C54(H54), C55(H55), C56(H56), C62(H62), C63(H63), C64(H64), C65(H65), C66(H66),
  C81(H81), C82(H82), C83(H83), C84(H84), C85(H85)
3.d Idealised Me refined as rotating group:
 C74(H74A,H74B,H74C), C77(H77A,H77B,H77C)
;
_shelx_shelxl_version_number 2014/7
_olex2_submission_special_instructions 'No special instructions were received'

loop_
_space_group_symop_operation_xyz
'x, y, z'
'-x+1/2, y+1/2, -z+1/2'
'-x, -y, -z'
'x-1/2, -y-1/2, z-1/2'

loop_
_atom_site_label
_atom_site_type_symbol
_atom_site_fract_x
_atom_site_fract_y
_atom_site_fract_z
_atom_site_U_iso_or_equiv
_atom_site_adp_type
_atom_site_occupancy
_atom_site_site_symmetry_order
_atom_site_calc_flag
_atom_site_refinement_flags_posn
_atom_site_refinement_flags_occupancy
Ru1 Ru 0.50529(2) 0.21760(2) 0.83270(2) 0.03388(12) Uani 1 1 d . .
P1 P 0.60989(9) 0.13021(7) 0.78559(3) 0.0342(2) Uani 1 1 d . .
P2 P 0.51634(9) 0.13055(8) 0.89778(3) 0.0384(3) Uani 1 1 d . .
P3 P 0.66261(9) 0.31304(8) 0.85752(4) 0.0376(2) Uani 1 1 d . .
N71 N 0.7571(4) 0.4299(3) 0.92749(13) 0.0545(11) Uani 1 1 d . .
H71 H 0.8345 0.3992 0.9316 0.065 Uiso 1 1 calc R .
N72 N 0.7751(4) 0.4711(3) 0.85026(15) 0.0598(11) Uani 1 1 d . .
N73 N 0.9082(3) 0.3500(3) 0.87421(12) 0.0467(9) Uani 1 1 d . .
C11 C 0.5958(4) 0.1846(3) 0.73109(14) 0.0406(10) Uani 1 1 d . .
C12 C 0.6237(5) 0.2734(4) 0.72951(18) 0.0640(15) Uani 1 1 d . .
H12 H 0.6503 0.3033 0.7559 0.077 Uiso 1 1 calc R .
C13 C 0.6133(6) 0.3192(5) 0.6899(2) 0.0723(17) Uani 1 1 d . .
H13 H 0.6320 0.3793 0.6898 0.087 Uiso 1 1 calc R .
C14 C 0.5755(5) 0.2764(5) 0.65083(19) 0.0685(17) Uani 1 1 d . .
H14 H 0.5677 0.3072 0.6241 0.082 Uiso 1 1 calc R .
C15 C 0.5493(7) 0.1886(5) 0.65121(18) 0.0781(19) Uani 1 1 d . .
H15 H 0.5250 0.1592 0.6245 0.094 Uiso 1 1 calc R .
C16 C 0.5584(6) 0.1424(4) 0.69082(16) 0.0619(14) Uani 1 1 d . .
H16 H 0.5392 0.0824 0.6905 0.074 Uiso 1 1 calc R .
C21 C 0.5432(4) 0.0201(3) 0.77334(14) 0.0413(10) Uani 1 1 d . .
C22 C 0.4285(4) 0.0114(4) 0.74916(16) 0.0534(12) Uani 1 1 d . .
H22 H 0.3875 0.0617 0.7375 0.064 Uiso 1 1 calc R .
C23 C 0.3751(5) -0.0702(5) 0.7423(2) 0.0715(17) Uani 1 1 d . .
H23 H 0.2989 -0.0747 0.7258 0.086 Uiso 1 1 calc R .
C24 C 0.4336(6) -0.1457(5) 0.7596(2) 0.0770(18) Uani 1 1 d . .
H24 H 0.3971 -0.2009 0.7549 0.092 Uiso 1 1 calc R .
C25 C 0.5453(6) -0.1386(4) 0.7836(2) 0.0726(17) Uani 1 1 d . .
H25 H 0.5847 -0.1892 0.7957 0.087 Uiso 1 1 calc R .
C26 C 0.6010(5) -0.0562(3) 0.79027(18) 0.0540(12) Uani 1 1 d . .
H26 H 0.6779 -0.0525 0.8063 0.065 Uiso 1 1 calc R .
C31 C 0.7709(4) 0.1034(3) 0.79367(14) 0.0385(9) Uani 1 1 d . .
C32 C 0.8279(4) 0.0741(3) 0.83488(15) 0.0429(10) Uani 1 1 d . .
H32 H 0.7843 0.0684 0.8583 0.051 Uiso 1 1 calc R .
C33 C 0.9491(4) 0.0531(4) 0.84138(19) 0.0577(13) Uani 1 1 d . .
H33 H 0.9861 0.0337 0.8691 0.069 Uiso 1 1 calc R .
C34 C 1.0140(5) 0.0610(4) 0.8075(2) 0.0709(17) Uani 1 1 d . .
H34 H 1.0953 0.0472 0.8120 0.085 Uiso 1 1 calc R .
C35 C 0.9589(5) 0.0894(5) 0.7664(2) 0.0753(18) Uani 1 1 d . .
H35 H 1.0035 0.0947 0.7433 0.090 Uiso 1 1 calc R .
C36 C 0.8390(5) 0.1101(4) 0.75920(18) 0.0603(14) Uani 1 1 d . .
H36 H 0.8030 0.1287 0.7312 0.072 Uiso 1 1 calc R .
C41 C 0.3916(4) 0.0509(4) 0.89595(15) 0.0465(11) Uani 1 1 d . .
C42 C 0.3701(4) -0.0099(4) 0.86161(17) 0.0530(12) Uani 1 1 d . .
H42 H 0.4149 -0.0069 0.8384 0.064 Uiso 1 1 calc R .
C43 C 0.2832(5) -0.0754(4) 0.8610(2) 0.0678(16) Uani 1 1 d . .
H43 H 0.2707 -0.1160 0.8378 0.081 Uiso 1 1 calc R .
C44 C 0.2159(5) -0.0797(5) 0.8948(2) 0.0743(19) Uani 1 1 d . .
H44 H 0.1585 -0.1239 0.8947 0.089 Uiso 1 1 calc R .
C45 C 0.2327(5) -0.0196(5) 0.9285(2) 0.077(2) Uani 1 1 d . .
H45 H 0.1857 -0.0224 0.9511 0.092 Uiso 1 1 calc R .
C46 C 0.3203(4) 0.0464(4) 0.92948(18) 0.0621(15) Uani 1 1 d . .
H46 H 0.3309 0.0874 0.9525 0.074 Uiso 1 1 calc R .
C51 C 0.5017(4) 0.1917(4) 0.94912(15) 0.0485(11) Uani 1 1 d . .
C52 C 0.5449(5) 0.1558(5) 0.99073(16) 0.0657(16) Uani 1 1 d . .
H52 H 0.5837 0.1013 0.9926 0.079 Uiso 1 1 calc R .
C53 C 0.5306(6) 0.2005(6) 1.02918(19) 0.086(2) Uani 1 1 d . .
H53 H 0.5601 0.1755 1.0566 0.104 Uiso 1 1 calc R .
C54 C 0.4742(6) 0.2802(6) 1.0276(2) 0.091(3) Uani 1 1 d . .
H54 H 0.4655 0.3100 1.0537 0.109 Uiso 1 1 calc R .
C55 C 0.4295(6) 0.3165(5) 0.9865(2) 0.083(2) Uani 1 1 d . .
H55 H 0.3903 0.3709 0.9850 0.100 Uiso 1 1 calc R .
C56 C 0.4431(5) 0.2719(4) 0.94784(18) 0.0618(15) Uani 1 1 d . .
H56 H 0.4121 0.2966 0.9205 0.074 Uiso 1 1 calc R .
C61 C 0.6484(4) 0.0619(3) 0.91751(14) 0.0399(10) Uani 1 1 d . .
C62 C 0.7517(4) 0.1033(4) 0.93798(15) 0.0471(11) Uani 1 1 d . .
H62 H 0.7517 0.1643 0.9425 0.057 Uiso 1 1 calc R .
C63 C 0.8551(4) 0.0550(4) 0.95185(17) 0.0588(14) Uani 1 1 d . .
H63 H 0.9237 0.0835 0.9658 0.071 Uiso 1 1 calc R .
C64 C 0.8563(5) -0.0343(5) 0.9451(2) 0.0706(17) Uani 1 1 d . .
H64 H 0.9258 -0.0666 0.9543 0.085 Uiso 1 1 calc R .
C65 C 0.7543(5) -0.0767(4) 0.9245(2) 0.0699(16) Uani 1 1 d . .
H65 H 0.7553 -0.1375 0.9196 0.084 Uiso 1 1 calc R .
C66 C 0.6504(5) -0.0287(4) 0.91116(18) 0.0556(13) Uani 1 1 d . .
H66 H 0.5814 -0.0576 0.8978 0.067 Uiso 1 1 calc R .
C71 C 0.6622(4) 0.3627(3) 0.91296(15) 0.0480(11) Uani 1 1 d . .
H71A H 0.5847 0.3903 0.9133 0.058 Uiso 1 1 calc R .
H71B H 0.6701 0.3152 0.9347 0.058 Uiso 1 1 calc R .
C72 C 0.6707(5) 0.4204(3) 0.82869(17) 0.0553(13) Uani 1 1 d . .
H72A H 0.6778 0.4101 0.7978 0.066 Uiso 1 1 calc R .
H72B H 0.5979 0.4540 0.8298 0.066 Uiso 1 1 calc R .
C73 C 0.8200(4) 0.2808(3) 0.85891(15) 0.0431(10) Uani 1 1 d . .
H73A H 0.8362 0.2297 0.8782 0.052 Uiso 1 1 calc R .
H73B H 0.8313 0.2628 0.8293 0.052 Uiso 1 1 calc R .
C74 C 1.0306(5) 0.3151(4) 0.8737(2) 0.0673(16) Uani 1 1 d . .
H74A H 1.0429 0.2634 0.8921 0.101 Uiso 1 1 calc GR .
H74B H 1.0884 0.3596 0.8847 0.101 Uiso 1 1 calc GR .
H74C H 1.0399 0.2998 0.8438 0.101 Uiso 1 1 calc GR .
C75 C 0.8880(5) 0.4296(4) 0.84715(19) 0.0615(14) Uani 1 1 d . .
H75A H 0.9521 0.4715 0.8565 0.074 Uiso 1 1 calc R .
H75B H 0.8907 0.4144 0.8164 0.074 Uiso 1 1 calc R .
C76 C 0.7623(5) 0.5030(4) 0.89304(19) 0.0654(15) Uani 1 1 d . .
H76A H 0.6894 0.5380 0.8907 0.078 Uiso 1 1 calc R .
H76B H 0.8292 0.5419 0.9034 0.078 Uiso 1 1 calc R .
C77 C 0.7402(7) 0.4685(5) 0.9714(2) 0.081(2) Uani 1 1 d . .
H77A H 0.6652 0.4996 0.9684 0.122 Uiso 1 1 calc GR .
H77B H 0.8045 0.5089 0.9813 0.122 Uiso 1 1 calc GR .
H77C H 0.7401 0.4217 0.9928 0.122 Uiso 1 1 calc GR .
C81 C 0.3675(4) 0.3231(4) 0.83445(18) 0.0567(13) Uani 1 1 d . .
H81 H 0.3784 0.3698 0.8546 0.068 Uiso 1 1 calc R .
C82 C 0.4009(4) 0.3222(4) 0.79089(17) 0.0554(13) Uani 1 1 d . .
H82 H 0.4378 0.3681 0.7777 0.067 Uiso 1 1 calc R .
C83 C 0.3680(4) 0.2390(4) 0.77158(16) 0.0501(12) Uani 1 1 d . .
H83 H 0.3783 0.2211 0.7432 0.060 Uiso 1 1 calc R .
C84 C 0.3164(4) 0.1872(4) 0.80276(18) 0.0549(13) Uani 1 1 d . .
H84 H 0.2887 0.1292 0.7988 0.066 Uiso 1 1 calc R .
C85 C 0.3152(4) 0.2407(4) 0.84097(18) 0.0579(14) Uani 1 1 d . .
H85 H 0.2846 0.2237 0.8664 0.069 Uiso 1 1 calc R .
S11T S 0.3905(4) 0.6019(3) 0.84540(15) 0.0861(11) Uiso 0.5 1 d . P
S12T S 0.4160(4) 0.5772(3) 0.85936(15) 0.0814(11) Uiso 0.5 1 d . P
F21T F 0.406(3) 0.5061(18) 0.9021(9) 0.138(8) Uiso 0.26 1 d . P
F22T F 0.345(3) 0.532(2) 0.9161(11) 0.118(9) Uiso 0.17 1 d . P
F23T F 0.2829(9) 0.6320(8) 0.9158(4) 0.138(4) Uiso 0.6 1 d . P
F24T F 0.2805(10) 0.6812(9) 0.9001(4) 0.128(4) Uiso 0.51 1 d . P
F25T F 0.2194(14) 0.6736(11) 0.8468(6) 0.149(5) Uiso 0.45 1 d . P
F26T F 0.1924(8) 0.5547(7) 0.8673(3) 0.119(3) Uiso 0.67 1 d . P
F27T F 0.224(2) 0.5154(16) 0.8778(7) 0.153(8) Uiso 0.34 1 d . P
O21T O 0.2601(19) 0.6876(14) 0.8276(7) 0.098(5) Uiso 0.31 1 d . P
O22T O 0.365(6) 0.698(4) 0.868(2) 0.117(19) Uiso 0.1 1 d . P
O23T O 0.4519(18) 0.6897(14) 0.8576(6) 0.088(5) Uiso 0.3 1 d . P
O24T O 0.4930(9) 0.6480(7) 0.8626(3) 0.099(3) Uiso 0.6 1 d . P
O25T O 0.4614(11) 0.5233(9) 0.8897(4) 0.092(3) Uiso 0.47 1 d . P
O26T O 0.3916(7) 0.5255(6) 0.8188(3) 0.103(2) Uiso 0.75 1 d . P
O27T O 0.3481(17) 0.5577(14) 0.8073(6) 0.079(5) Uiso 0.26 1 d . P
O28T O 0.315(2) 0.6606(19) 0.8108(9) 0.097(7) Uiso 0.21 1 d . P
C1 C 0.3376(12) 0.5435(10) 0.8590(4) 0.074(3) Uiso 0.5 1 d . P
C11T C 0.2791(13) 0.6074(11) 0.8758(5) 0.081(4) Uiso 0.5 1 d . P
S1T S 0.96691(14) 0.29335(11) 1.01675(5) 0.0667(4) Uani 1 1 d . .
F1T F 1.1966(4) 0.2915(3) 1.03899(15) 0.1014(13) Uiso 1 1 d . .
F2T F 1.1311(4) 0.2114(3) 0.98133(16) 0.1049(14) Uiso 1 1 d . .
F3T F 1.1373(4) 0.3527(3) 0.97541(15) 0.0993(12) Uiso 1 1 d . .
O1T O 0.9587(4) 0.2155(3) 1.04304(15) 0.0854(14) Uani 1 1 d . .
O2T O 0.8899(4) 0.2925(3) 0.97423(14) 0.0757(12) Uani 1 1 d . .
O3T O 0.9734(5) 0.3781(4) 1.04035(15) 0.0972(16) Uani 1 1 d . .
C1T C 1.1129(7) 0.2866(5) 1.0029(2) 0.081(2) Uani 1 1 d . .

loop_
_atom_site_aniso_label
_atom_site_aniso_U_11
_atom_site_aniso_U_22
_atom_site_aniso_U_33
_atom_site_aniso_U_23
_atom_site_aniso_U_13
_atom_site_aniso_U_12
Ru1 0.03003(17) 0.0354(2) 0.03512(18) 0.00120(12) 0.00141(12) 0.00533(12)
P1 0.0342(5) 0.0352(6) 0.0323(5) -0.0006(4) 0.0025(4) -0.0008(4)
P2 0.0363(5) 0.0430(7) 0.0366(5) 0.0019(5) 0.0076(4) 0.0036(4)
P3 0.0409(5) 0.0317(6) 0.0382(5) -0.0008(4) 0.0002(4) 0.0026(4)
N71 0.061(2) 0.044(3) 0.054(2) -0.0159(19) -0.0060(19) 0.0068(19)
N72 0.076(3) 0.036(3) 0.062(3) 0.004(2) -0.004(2) -0.011(2)
N73 0.047(2) 0.046(3) 0.047(2) -0.0008(18) 0.0049(16) -0.0096(17)
C11 0.042(2) 0.044(3) 0.035(2) 0.0029(19) 0.0044(17) 0.0007(18)
C12 0.082(4) 0.062(4) 0.047(3) 0.003(2) 0.005(3) -0.029(3)
C13 0.088(4) 0.058(4) 0.070(4) 0.021(3) 0.012(3) -0.016(3)
C14 0.073(4) 0.084(5) 0.048(3) 0.023(3) 0.007(3) 0.007(3)
C15 0.115(5) 0.081(5) 0.037(3) 0.002(3) 0.005(3) -0.001(4)
C16 0.098(4) 0.048(4) 0.039(3) -0.003(2) 0.009(3) -0.001(3)
C21 0.047(2) 0.039(3) 0.037(2) -0.0035(18) 0.0041(17) -0.0071(19)
C22 0.051(3) 0.053(3) 0.053(3) -0.005(2) -0.001(2) -0.007(2)
C23 0.061(3) 0.068(4) 0.080(4) -0.016(3) -0.007(3) -0.021(3)
C24 0.079(4) 0.055(4) 0.096(5) -0.022(3) 0.010(3) -0.028(3)
C25 0.084(4) 0.036(3) 0.095(4) -0.003(3) 0.005(3) -0.008(3)
C26 0.055(3) 0.038(3) 0.065(3) -0.005(2) -0.002(2) -0.006(2)
C31 0.036(2) 0.037(3) 0.042(2) -0.0051(18) 0.0073(17) -0.0022(17)
C32 0.040(2) 0.041(3) 0.048(2) 0.000(2) 0.0076(18) 0.0026(18)
C33 0.044(3) 0.058(4) 0.069(3) 0.008(3) 0.001(2) 0.005(2)
C34 0.037(3) 0.076(4) 0.102(5) 0.010(4) 0.018(3) 0.012(2)
C35 0.056(3) 0.092(5) 0.086(4) 0.006(4) 0.037(3) 0.008(3)
C36 0.052(3) 0.079(4) 0.053(3) 0.006(3) 0.019(2) 0.005(3)
C41 0.040(2) 0.055(3) 0.046(2) 0.012(2) 0.0101(18) 0.001(2)
C42 0.048(3) 0.057(3) 0.055(3) 0.005(2) 0.011(2) -0.007(2)
C43 0.054(3) 0.066(4) 0.081(4) 0.006(3) 0.001(3) -0.013(3)
C44 0.049(3) 0.085(5) 0.087(4) 0.028(4) 0.006(3) -0.019(3)
C45 0.052(3) 0.109(6) 0.073(4) 0.030(4) 0.022(3) -0.010(3)
C46 0.048(3) 0.085(5) 0.056(3) 0.007(3) 0.016(2) -0.003(3)
C51 0.045(2) 0.059(3) 0.044(2) -0.004(2) 0.0112(19) 0.003(2)
C52 0.067(3) 0.089(5) 0.042(3) -0.001(3) 0.009(2) 0.014(3)
C53 0.074(4) 0.144(8) 0.040(3) -0.012(4) 0.007(3) 0.011(4)
C54 0.075(4) 0.135(8) 0.065(4) -0.041(4) 0.020(3) 0.005(4)
C55 0.085(4) 0.092(6) 0.077(4) -0.028(4) 0.031(3) 0.018(4)
C56 0.066(3) 0.072(4) 0.051(3) -0.009(3) 0.018(2) 0.010(3)
C61 0.041(2) 0.044(3) 0.036(2) 0.0096(19) 0.0097(17) 0.0028(18)
C62 0.050(3) 0.047(3) 0.043(2) 0.004(2) 0.0029(19) 0.002(2)
C63 0.047(3) 0.077(4) 0.049(3) 0.004(3) -0.003(2) 0.010(3)
C64 0.061(3) 0.080(5) 0.069(4) 0.021(3) 0.003(3) 0.027(3)
C65 0.076(4) 0.045(4) 0.088(4) 0.015(3) 0.011(3) 0.019(3)
C66 0.054(3) 0.047(3) 0.066(3) 0.007(2) 0.010(2) 0.001(2)
C71 0.050(3) 0.044(3) 0.049(3) -0.006(2) 0.002(2) 0.007(2)
C72 0.069(3) 0.036(3) 0.055(3) 0.004(2) -0.008(2) 0.000(2)
C73 0.047(2) 0.038(3) 0.043(2) -0.0006(19) 0.0040(19) -0.0026(19)
C74 0.048(3) 0.083(5) 0.071(4) -0.003(3) 0.008(2) -0.010(3)
C75 0.068(3) 0.053(4) 0.063(3) 0.007(3) 0.009(3) -0.018(3)
C76 0.079(4) 0.040(3) 0.072(4) -0.010(3) -0.007(3) -0.001(3)
C77 0.112(5) 0.068(5) 0.060(3) -0.030(3) 0.004(3) 0.013(4)
C81 0.048(3) 0.056(4) 0.064(3) -0.001(3) 0.000(2) 0.024(2)
C82 0.044(2) 0.051(3) 0.065(3) 0.011(2) -0.011(2) 0.016(2)
C83 0.032(2) 0.066(4) 0.047(2) 0.002(2) -0.0113(18) 0.010(2)
C84 0.030(2) 0.064(4) 0.068(3) 0.007(3) -0.002(2) 0.002(2)
C85 0.029(2) 0.080(4) 0.065(3) 0.010(3) 0.008(2) 0.019(2)
S1T 0.0751(9) 0.0690(11) 0.0525(7) 0.0065(7) -0.0018(6) 0.0083(7)
O1T 0.092(3) 0.089(4) 0.075(3) 0.029(2) 0.009(2) 0.003(2)
O2T 0.081(3) 0.076(3) 0.062(2) 0.006(2) -0.013(2) 0.003(2)
O3T 0.128(4) 0.083(4) 0.074(3) -0.023(3) -0.006(3) 0.025(3)
C1T 0.098(5) 0.072(5) 0.066(4) 0.010(3) -0.010(3) -0.013(4)

loop_
_atom_type_symbol
_atom_type_description
_atom_type_scat_dispersion_real
_atom_type_scat_dispersion_imag
_atom_type_scat_source
C C 0.0181 0.0091 'International Tables Vol C Tables 4.2.6.8 and 6.1.1.4'
N N 0.0311 0.0180 'International Tables Vol C Tables 4.2.6.8 and 6.1.1.4'
O O 0.0492 0.0322 'International Tables Vol C Tables 4.2.6.8 and 6.1.1.4'
P P 0.2955 0.4335 'International Tables Vol C Tables 4.2.6.8 and 6.1.1.4'
S S 0.3331 0.5567 'International Tables Vol C Tables 4.2.6.8 and 6.1.1.4'
Ru Ru 0.0552 3.2960 'International Tables Vol C Tables 4.2.6.8 and 6.1.1.4'
F F 0.0727 0.0534 'International Tables Vol C Tables 4.2.6.8 and 6.1.1.4'
H H 0.0000 0.0000 'International Tables Vol C Tables 4.2.6.8 and 6.1.1.4'

loop_
_geom_angle_atom_site_label_1
_geom_angle_atom_site_label_2
_geom_angle_atom_site_label_3
_geom_angle
P2 Ru1 P1 103.30(4)
P3 Ru1 P1 96.58(4)
P3 Ru1 P2 97.53(4)
C81 Ru1 P1 144.86(14)
C81 Ru1 P2 108.88(15)
C81 Ru1 P3 92.92(16)
C81 Ru1 C82 37.39(19)
C81 Ru1 C83 61.62(19)
C81 Ru1 C84 62.1(2)
C82 Ru1 P1 108.10(15)
C82 Ru1 P2 145.26(15)
C82 Ru1 P3 93.33(15)
C82 Ru1 C83 36.53(19)
C83 Ru1 P1 85.56(13)
C83 Ru1 P2 135.50(14)
C83 Ru1 P3 125.09(15)
C84 Ru1 P1 99.73(15)
C84 Ru1 P2 98.83(15)
C84 Ru1 P3 153.52(16)
C84 Ru1 C82 61.8(2)
C84 Ru1 C83 36.91(19)
C85 Ru1 P1 136.67(16)
C85 Ru1 P2 85.42(15)
C85 Ru1 P3 124.67(17)
C85 Ru1 C81 36.7(2)
C85 Ru1 C82 61.5(2)
C85 Ru1 C83 61.25(19)
C85 Ru1 C84 37.1(2)
C11 P1 Ru1 108.34(15)
C11 P1 C21 104.1(2)
C11 P1 C31 99.6(2)
C21 P1 Ru1 113.33(15)
C21 P1 C31 101.2(2)
C31 P1 Ru1 127.51(14)
C41 P2 Ru1 113.18(15)
C41 P2 C51 100.6(2)
C51 P2 Ru1 115.70(18)
C61 P2 Ru1 121.53(14)
C61 P2 C41 102.7(2)
C61 P2 C51 100.2(2)
C71 P3 Ru1 116.15(16)
C71 P3 C72 95.0(2)
C72 P3 Ru1 118.60(16)
C73 P3 Ru1 122.19(15)
C73 P3 C71 102.9(2)
C73 P3 C72 97.2(2)
C71 N71 H71 107.6
C71 N71 C76 112.8(4)
C71 N71 C77 110.2(5)
C76 N71 H71 107.6
C77 N71 H71 107.6
C77 N71 C76 110.9(5)
C75 N72 C72 113.7(5)
C76 N72 C72 113.6(5)
C76 N72 C75 115.2(4)
C73 N73 C74 109.4(4)
C75 N73 C73 111.5(4)
C75 N73 C74 110.6(4)
C12 C11 P1 118.5(4)
C12 C11 C16 117.0(5)
C16 C11 P1 124.6(4)
C11 C12 H12 119.1
C11 C12 C13 121.8(5)
C13 C12 H12 119.1
C12 C13 H13 120.0
C14 C13 C12 120.0(6)
C14 C13 H13 120.0
C13 C14 H14 120.2
C15 C14 C13 119.6(5)
C15 C14 H14 120.2
C14 C15 H15 119.6
C14 C15 C16 120.8(6)
C16 C15 H15 119.6
C11 C16 H16 119.6
C15 C16 C11 120.8(6)
C15 C16 H16 119.6
C22 C21 P1 120.7(4)
C26 C21 P1 121.4(3)
C26 C21 C22 117.7(4)
C21 C22 H22 119.5
C23 C22 C21 121.0(5)
C23 C22 H22 119.5
C22 C23 H23 119.7
C22 C23 C24 120.6(5)
C24 C23 H23 119.7
C23 C24 H24 120.3
C25 C24 C23 119.3(5)
C25 C24 H24 120.3
C24 C25 H25 119.7
C24 C25 C26 120.6(6)
C26 C25 H25 119.7
C21 C26 C25 120.7(5)
C21 C26 H26 119.6
C25 C26 H26 119.6
C32 C31 P1 120.1(3)
C32 C31 C36 118.0(4)
C36 C31 P1 121.9(4)
C31 C32 H32 119.7
C33 C32 C31 120.7(4)
C33 C32 H32 119.7
C32 C33 H33 119.8
C34 C33 C32 120.3(5)
C34 C33 H33 119.8
C33 C34 H34 120.1
C33 C34 C35 119.7(5)
C35 C34 H34 120.1
C34 C35 H35 119.6
C36 C35 C34 120.9(5)
C36 C35 H35 119.6
C31 C36 H36 119.8
C35 C36 C31 120.3(5)
C35 C36 H36 119.8
C42 C41 P2 119.9(3)
C42 C41 C46 117.8(5)
C46 C41 P2 122.1(4)
C41 C42 H42 119.2
C41 C42 C43 121.5(5)
C43 C42 H42 119.2
C42 C43 H43 120.2
C44 C43 C42 119.6(6)
C44 C43 H43 120.2
C43 C44 H44 119.8
C45 C44 C43 120.5(6)
C45 C44 H44 119.8
C44 C45 H45 119.8
C44 C45 C46 120.3(5)
C46 C45 H45 119.8
C41 C46 C45 120.3(6)
C41 C46 H46 119.9
C45 C46 H46 119.9
C52 C51 P2 120.9(4)
C56 C51 P2 121.3(4)
C56 C51 C52 117.7(5)
C51 C52 H52 119.6
C53 C52 C51 120.8(6)
C53 C52 H52 119.6
C52 C53 H53 119.4
C54 C53 C52 121.1(6)
C54 C53 H53 119.4
C53 C54 H54 120.5
C53 C54 C55 118.9(6)
C55 C54 H54 120.5
C54 C55 H55 119.9
C56 C55 C54 120.2(7)
C56 C55 H55 119.9
C51 C56 C55 121.2(6)
C51 C56 H56 119.4
C55 C56 H56 119.4
C62 C61 P2 118.6(4)
C66 C61 P2 122.7(4)
C66 C61 C62 118.7(4)
C61 C62 H62 119.6
C61 C62 C63 120.8(5)
C63 C62 H62 119.6
C62 C63 H63 119.9
C64 C63 C62 120.1(5)
C64 C63 H63 119.9
C63 C64 H64 120.0
C63 C64 C65 119.9(5)
C65 C64 H64 120.0
C64 C65 H65 120.0
C64 C65 C66 120.1(6)
C66 C65 H65 120.0
C61 C66 C65 120.5(5)
C61 C66 H66 119.8
C65 C66 H66 119.8
P3 C71 H71A 108.2
P3 C71 H71B 108.2
N71 C71 P3 116.4(3)
N71 C71 H71A 108.2
N71 C71 H71B 108.2
H71A C71 H71B 107.3
P3 C72 H72A 109.7
P3 C72 H72B 109.7
N72 C72 P3 109.7(3)
N72 C72 H72A 109.7
N72 C72 H72B 109.7
H72A C72 H72B 108.2
P3 C73 H73A 108.5
P3 C73 H73B 108.5
N73 C73 P3 115.2(3)
N73 C73 H73A 108.5
N73 C73 H73B 108.5
H73A C73 H73B 107.5
N73 C74 H74A 109.5
N73 C74 H74B 109.5
N73 C74 H74C 109.5
H74A C74 H74B 109.5
H74A C74 H74C 109.5
H74B C74 H74C 109.5
N72 C75 N73 112.7(4)
N72 C75 H75A 109.0
N72 C75 H75B 109.0
N73 C75 H75A 109.0
N73 C75 H75B 109.0
H75A C75 H75B 107.8
N71 C76 H76A 108.8
N71 C76 H76B 108.8
N72 C76 N71 114.0(4)
N72 C76 H76A 108.8
N72 C76 H76B 108.8
H76A C76 H76B 107.7
N71 C77 H77A 109.5
N71 C77 H77B 109.5
N71 C77 H77C 109.5
H77A C77 H77B 109.5
H77A C77 H77C 109.5
H77B C77 H77C 109.5
Ru1 C81 H81 122.2
C82 C81 Ru1 71.8(3)
C82 C81 H81 126.3
C85 C81 Ru1 71.4(3)
C85 C81 H81 126.3
C85 C81 C82 107.3(5)
Ru1 C82 H82 122.6
C81 C82 Ru1 70.8(3)
C81 C82 H82 126.1
C83 C82 Ru1 72.2(3)
C83 C82 C81 107.8(5)
C83 C82 H82 126.1
Ru1 C83 H83 123.9
C82 C83 Ru1 71.3(2)
C82 C83 H83 125.7
C82 C83 C84 108.6(5)
C84 C83 Ru1 70.7(3)
C84 C83 H83 125.7
Ru1 C84 H84 121.8
C83 C84 Ru1 72.4(2)
C83 C84 H84 126.5
C85 C84 Ru1 71.1(3)
C85 C84 C83 107.0(5)
C85 C84 H84 126.5
Ru1 C85 H85 122.6
C81 C85 Ru1 71.9(3)
C81 C85 C84 109.3(5)
C81 C85 H85 125.3
C84 C85 Ru1 71.8(3)
C84 C85 H85 125.3
S12T S11T O21T 148.5(10)
S12T S11T O22T 110(2)
S12T S11T O23T 102.4(11)
S12T S11T O24T 76.3(8)
S12T S11T O25T 3.2(7)
S12T S11T O26T 81.7(8)
S12T S11T O27T 111.5(12)
S12T S11T O28T 174.7(14)
S12T S11T C1 60.2(9)
S12T S11T C11T 87.6(9)
O22T S11T O21T 51(2)
O22T S11T O25T 110(2)
O22T S11T C11T 62(3)
O23T S11T O21T 77.8(10)
O23T S11T O22T 40(2)
O23T S11T O25T 104.3(9)
O23T S11T O28T 81.3(13)
O23T S11T C11T 100.0(10)
O24T S11T O21T 108.7(8)
O24T S11T O22T 66(2)
O24T S11T O23T 30.9(7)
O24T S11T O25T 78.8(6)
O24T S11T O26T 123.3(6)
O24T S11T O28T 108.3(12)
O24T S11T C11T 114.9(7)
O25T S11T O21T 146.0(8)
O26T S11T O21T 116.7(7)
O26T S11T O22T 167(2)
O26T S11T O23T 144.3(9)
O26T S11T O25T 81.8(6)
O26T S11T O28T 97.4(12)
O26T S11T C11T 115.6(7)
O27T S11T O21T 86.3(11)
O27T S11T O22T 136(2)
O27T S11T O23T 136.6(12)
O27T S11T O24T 137.3(10)
O27T S11T O25T 111.0(10)
O27T S11T O26T 30.9(8)
O27T S11T O28T 67.1(13)
O27T S11T C11T 107.5(10)
O28T S11T O21T 28.1(11)
O28T S11T O22T 70(2)
O28T S11T O25T 171.5(11)
O28T S11T C11T 88.0(12)
C1 S11T O21T 101.0(10)
C1 S11T O22T 113(3)
C1 S11T O23T 143.9(11)
C1 S11T O24T 133.3(9)
C1 S11T O25T 57.2(8)
C1 S11T O26T 68.9(8)
C1 S11T O27T 78.5(11)
C1 S11T O28T 114.6(13)
C1 S11T C11T 51.5(9)
C11T S11T O21T 61.8(9)
C11T S11T O25T 84.7(7)
S11T S12T F21T 147.8(13)
S11T S12T F22T 124.8(12)
S11T S12T O22T 53(2)
S11T S12T O23T 57.8(9)
S11T S12T O24T 78.4(9)
S11T S12T O25T 175.3(11)
S11T S12T O26T 74.0(8)
S11T S12T O27T 49.0(10)
S11T S12T O28T 3.8(10)
S11T S12T C1 88.8(10)
S11T S12T C11T 72.3(8)
F21T S12T F22T 25.9(11)
F21T S12T O22T 116(2)
F21T S12T O23T 132.6(11)
F21T S12T O28T 144.1(13)
F21T S12T C11T 77.4(12)
F22T S12T O28T 121.6(12)
O22T S12T F22T 92(2)
O22T S12T O28T 53(2)
O23T S12T F22T 116.8(12)
O23T S12T O22T 33(2)
O23T S12T O28T 60.5(10)
O23T S12T C11T 88.5(9)
O24T S12T F21T 123.4(10)
O24T S12T F22T 120.2(10)
O24T S12T O22T 57(2)
O24T S12T O23T 25.6(7)
O24T S12T O26T 121.0(6)
O24T S12T O27T 113.4(9)
O24T S12T O28T 81.7(9)
O24T S12T C11T 110.7(8)
O25T S12T F21T 27.5(10)
O25T S12T F22T 50.9(11)
O25T S12T O22T 127(2)
O25T S12T O23T 124.8(9)
O25T S12T O24T 105.3(8)
O25T S12T O26T 106.1(7)
O25T S12T O27T 130.3(10)
O25T S12T O28T 171.5(10)
O25T S12T C11T 103.5(8)
O26T S12T F21T 106.7(10)
O26T S12T F22T 118.5(10)
O26T S12T O22T 126(2)
O26T S12T O23T 120.7(8)
O26T S12T O27T 26.1(7)
O26T S12T O28T 73.4(9)
O26T S12T C11T 108.8(7)
O27T S12T F21T 122.5(12)
O27T S12T F22T 122.6(11)
O27T S12T O22T 101(2)
O27T S12T O23T 102.5(10)
O27T S12T O28T 48.0(10)
O27T S12T C11T 91.2(9)
C1 S12T F21T 62.4(12)
C1 S12T F22T 54.3(12)
C1 S12T O22T 101(2)
C1 S12T O23T 133.6(12)
C1 S12T O24T 158.3(11)
C1 S12T O25T 86.8(11)
C1 S12T O26T 70.8(9)
C1 S12T O27T 68.3(10)
C1 S12T O28T 85.1(11)
C1 S12T C11T 48.1(10)
C11T S12T F22T 52.6(11)
C11T S12T O22T 55(2)
C11T S12T O28T 69.2(9)
F22T F21T S12T 103(3)
F22T F21T C1 86(3)
O25T F21T S12T 45.9(18)
O25T F21T F22T 137(5)
O25T F21T C1 79(2)
C1 F21T S12T 36.2(8)
F21T F22T S12T 52(3)
F21T F22T F23T 135(4)
F21T F22T F27T 101(3)
F21T F22T O25T 20(2)
F21T F22T C1 61(3)
F21T F22T C11T 102(3)
F23T F22T S12T 85.3(14)
F23T F22T F27T 80.5(18)
F23T F22T C1 87.2(17)
F23T F22T C11T 43.6(10)
F27T F22T S12T 81.4(15)
F27T F22T C1 53.7(13)
F27T F22T C11T 52.9(13)
O25T F22T S12T 36.9(8)
O25T F22T F23T 116(2)
O25T F22T F27T 106(2)
O25T F22T C1 55.8(12)
O25T F22T C11T 89.7(16)
C1 F22T S12T 28.4(7)
C1 F22T C11T 44.3(10)
C11T F22T S12T 52.8(10)
F24T F23T F22T 138.2(19)
F24T F23T C11T 74.4(13)
C11T F23T F22T 72.2(14)
F23T F24T F25T 116.4(16)
F23T F24T O22T 122(3)
F23T F24T C11T 66.2(13)
O22T F24T F25T 65(3)
C11T F24T F25T 55.6(10)
C11T F24T O22T 74(3)
F24T F25T O22T 53(2)
O21T F25T F24T 119(2)
O21T F25T O22T 66(3)
O21T F25T O28T 22(2)
O21T F25T C11T 111(2)
O28T F25T F24T 115.9(13)
O28T F25T O22T 65(3)
C11T F25T F24T 50.4(9)
C11T F25T O22T 65(2)
C11T F25T O28T 91.9(14)
F27T F26T C1 65(2)
F27T F26T C11T 97(2)
C11T F26T C1 50.0(9)
F26T F27T F22T 118(3)
F26T F27T C1 89(2)
F26T F27T C11T 54.8(19)
C1 F27T F22T 65.2(15)
C11T F27T F22T 66.0(16)
C11T F27T C1 50.7(10)
F25T O21T S11T 96(2)
F25T O21T O22T 85(3)
F25T O21T O28T 139(4)
F25T O21T C11T 45.1(18)
O22T O21T S11T 53(3)
O22T O21T C11T 58(3)
O28T O21T S11T 49(2)
O28T O21T O22T 89(3)
O28T O21T C11T 98(2)
C11T O21T S11T 51.3(7)
S11T O22T S12T 17.1(8)
S11T O22T F25T 83(3)
S11T O22T O24T 50(2)
S11T O22T C11T 60(2)
F24T O22T S11T 107(4)
F24T O22T S12T 99(4)
F24T O22T F25T 62(3)
F24T O22T O21T 91(4)
F24T O22T O24T 130(4)
F24T O22T C11T 49(2)
F25T O22T S12T 92(3)
F25T O22T C11T 49(2)
O21T O22T S11T 76(3)
O21T O22T S12T 91(3)
O21T O22T F25T 28.7(14)
O21T O22T O24T 117(4)
O21T O22T C11T 70(3)
O23T O22T S11T 64(4)
O23T O22T S12T 64(4)
O23T O22T F24T 150(6)
O23T O22T F25T 138(6)
O23T O22T O21T 113(5)
O23T O22T O24T 23(2)
O23T O22T C11T 121(5)
O24T O22T S12T 44.2(17)
O24T O22T F25T 133(4)
O24T O22T C11T 100(4)
C11T O22T S12T 57(2)
S11T O23T S12T 19.7(3)
O22T O23T S11T 76(4)
O22T O23T S12T 83(4)
O24T O23T S11T 65.1(17)
O24T O23T S12T 49.2(15)
O24T O23T O22T 125(5)
S11T O24T O22T 65(2)
S12T O24T S11T 25.3(3)
S12T O24T O22T 79(2)
O23T O24T S11T 84.0(18)
O23T O24T S12T 105.2(19)
O23T O24T O22T 32(3)
S12T O25T S11T 1.5(3)
S12T O25T F22T 92.2(13)
S12T O25T C1 39.8(6)
F21T O25T S11T 105(2)
F21T O25T S12T 107(2)
F21T O25T F22T 23(3)
F21T O25T C1 71(2)
F22T O25T S11T 90.8(12)
C1 O25T S11T 38.4(6)
C1 O25T F22T 65.0(12)
S11T O26T S12T 24.3(3)
S11T O26T C1 47.9(6)
S12T O26T C1 40.7(6)
O27T O26T S11T 70.8(18)
O27T O26T S12T 94.3(19)
O27T O26T C1 86.6(19)
S11T O27T S12T 19.6(4)
S11T O27T O28T 61.6(12)
S11T O27T C1 45.6(8)
O26T O27T S11T 78.4(18)
O26T O27T S12T 59.7(16)
O26T O27T O28T 139(3)
O26T O27T C1 66.1(17)
O28T O27T S12T 81.1(13)
O28T O27T C1 90.6(15)
C1 O27T S12T 36.0(6)
S11T O28T S12T 1.5(4)
S11T O28T F25T 87.9(14)
S11T O28T O27T 51.3(11)
F25T O28T S12T 86.8(12)
O21T O28T S11T 103(3)
O21T O28T S12T 102(2)
O21T O28T F25T 19.1(19)
O21T O28T O27T 129(3)
O27T O28T S12T 51.0(10)
O27T O28T F25T 109.8(18)
S11T C1 F21T 111.3(15)
S11T C1 F22T 118.4(15)
S11T C1 F26T 122.0(12)
S11T C1 F27T 146.4(16)
S11T C1 O25T 84.4(10)
S11T C1 O26T 63.2(7)
S11T C1 O27T 55.9(9)
S11T C1 C11T 84.2(12)
S12T C1 S11T 31.0(5)
S12T C1 F21T 81.4(14)
S12T C1 F22T 97.3(15)
S12T C1 F26T 143.3(14)
S12T C1 F27T 154.5(16)
S12T C1 O25T 53.4(8)
S12T C1 O26T 68.5(9)
S12T C1 O27T 75.7(11)
S12T C1 C11T 96.7(14)
F21T C1 F22T 33.1(13)
F21T C1 F26T 106.2(15)
F21T C1 F27T 85.3(16)
F21T C1 O25T 30.5(11)
F21T C1 O27T 142.0(17)
F26T C1 F22T 76.1(13)
F27T C1 F22T 61.0(14)
F27T C1 F26T 25.6(9)
F27T C1 O25T 115.8(13)
F27T C1 O27T 126.1(14)
O25T C1 F22T 59.2(13)
O25T C1 F26T 135.2(11)
O25T C1 O27T 114.3(12)
O26T C1 F21T 115.4(15)
O26T C1 F22T 148.4(16)
O26T C1 F26T 132.2(10)
O26T C1 F27T 137.0(14)
O26T C1 O25T 90.9(9)
O26T C1 O27T 27.3(7)
O27T C1 F22T 172.8(16)
O27T C1 F26T 110.4(11)
C11T C1 F21T 98.8(15)
C11T C1 F22T 68.3(15)
C11T C1 F26T 47.0(8)
C11T C1 F27T 63.9(12)
C11T C1 O25T 111.1(12)
C11T C1 O26T 139.0(14)
C11T C1 O27T 113.5(14)
S11T C11T S12T 20.1(3)
S11T C11T F22T 94.7(14)
S11T C11T O21T 66.9(9)
S11T C11T O22T 58(2)
S12T C11T O21T 86.9(10)
F22T C11T S12T 74.6(13)
F22T C11T O21T 161.0(16)
F23T C11T S11T 128.9(12)
F23T C11T S12T 116.6(11)
F23T C11T F22T 64.2(14)
F23T C11T F24T 39.4(8)
F23T C11T F25T 109.4(15)
F23T C11T F27T 100.4(15)
F23T C11T O21T 122.9(15)
F23T C11T O22T 88(3)
F23T C11T C1 130.0(15)
F24T C11T S11T 113.7(12)
F24T C11T S12T 115.9(11)
F24T C11T F22T 100.4(15)
F24T C11T F25T 74.1(12)
F24T C11T F27T 134.8(15)
F24T C11T O21T 83.6(12)
F24T C11T O22T 57(2)
F25T C11T S11T 91.0(11)
F25T C11T S12T 111.0(12)
F25T C11T F22T 173.3(18)
F25T C11T F27T 120.1(15)
F25T C11T O21T 24.1(9)
F25T C11T O22T 65(2)
F26T C11T S11T 118.9(12)
F26T C11T S12T 118.0(12)
F26T C11T F22T 88.2(15)
F26T C11T F23T 107.0(13)
F26T C11T F24T 125.7(14)
F26T C11T F25T 92.1(12)
F26T C11T F27T 28.7(10)
F26T C11T O21T 104.7(12)
F26T C11T O22T 156(3)
F26T C11T C1 83.0(13)
F27T C11T S11T 108.9(13)
F27T C11T S12T 99.2(12)
F27T C11T F22T 61.1(14)
F27T C11T O21T 127.9(14)
F27T C11T O22T 167(3)
O22T C11T S12T 68(2)
O22T C11T F22T 115(3)
O22T C11T O21T 52(2)
C1 C11T S11T 44.3(8)
C1 C11T S12T 35.2(7)
C1 C11T F22T 67.4(15)
C1 C11T F24T 149.5(15)
C1 C11T F25T 119.2(14)
C1 C11T F27T 65.4(12)
C1 C11T O21T 99.8(13)
C1 C11T O22T 101(3)
O1T S1T O2T 114.4(3)
O1T S1T O3T 116.4(3)
O1T S1T C1T 103.2(3)
O2T S1T O3T 115.2(3)
O2T S1T C1T 103.9(3)
O3T S1T C1T 101.0(3)
F1T C1T S1T 111.5(5)
F1T C1T F2T 107.9(6)
F1T C1T F3T 106.4(6)
F2T C1T S1T 112.6(5)
F2T C1T F3T 105.0(6)
F3T C1T S1T 113.0(5)

loop_
_geom_bond_atom_site_label_1
_geom_bond_atom_site_label_2
_geom_bond_distance
Ru1 P1 2.3895(11)
Ru1 P2 2.3660(11)
Ru1 P3 2.3207(11)
Ru1 C81 2.231(5)
Ru1 C82 2.245(5)
Ru1 C83 2.257(4)
Ru1 C84 2.235(5)
Ru1 C85 2.225(4)
P1 C11 1.837(4)
P1 C21 1.838(5)
P1 C31 1.841(4)
P2 C41 1.845(5)
P2 C51 1.845(5)
P2 C61 1.839(4)
P3 C71 1.849(5)
P3 C72 1.852(5)
P3 C73 1.836(5)
N71 H71 0.9800
N71 C71 1.492(6)
N71 C76 1.530(7)
N71 C77 1.499(7)
N72 C72 1.472(6)
N72 C75 1.435(8)
N72 C76 1.418(7)
N73 C73 1.467(6)
N73 C74 1.480(7)
N73 C75 1.456(7)
C11 C12 1.379(7)
C11 C16 1.390(7)
C12 H12 0.9300
C12 C13 1.382(8)
C13 H13 0.9300
C13 C14 1.364(9)
C14 H14 0.9300
C14 C15 1.356(9)
C15 H15 0.9300
C15 C16 1.385(8)
C16 H16 0.9300
C21 C22 1.395(6)
C21 C26 1.384(7)
C22 H22 0.9300
C22 C23 1.373(8)
C23 H23 0.9300
C23 C24 1.380(9)
C24 H24 0.9300
C24 C25 1.362(9)
C25 H25 0.9300
C25 C26 1.393(7)
C26 H26 0.9300
C31 C32 1.393(6)
C31 C36 1.397(6)
C32 H32 0.9300
C32 C33 1.388(6)
C33 H33 0.9300
C33 C34 1.359(8)
C34 H34 0.9300
C34 C35 1.379(9)
C35 H35 0.9300
C35 C36 1.373(8)
C36 H36 0.9300
C41 C42 1.385(7)
C41 C46 1.396(7)
C42 H42 0.9300
C42 C43 1.390(7)
C43 H43 0.9300
C43 C44 1.372(9)
C44 H44 0.9300
C44 C45 1.361(10)
C45 H45 0.9300
C45 C46 1.400(8)
C46 H46 0.9300
C51 C52 1.396(7)
C51 C56 1.377(8)
C52 H52 0.9300
C52 C53 1.382(8)
C53 H53 0.9300
C53 C54 1.358(10)
C54 H54 0.9300
C54 C55 1.390(10)
C55 H55 0.9300
C55 C56 1.386(8)
C56 H56 0.9300
C61 C62 1.384(7)
C61 C66 1.380(7)
C62 H62 0.9300
C62 C63 1.386(7)
C63 H63 0.9300
C63 C64 1.362(9)
C64 H64 0.9300
C64 C65 1.381(9)
C65 H65 0.9300
C65 C66 1.386(7)
C66 H66 0.9300
C71 H71A 0.9700
C71 H71B 0.9700
C72 H72A 0.9700
C72 H72B 0.9700
C73 H73A 0.9700
C73 H73B 0.9700
C74 H74A 0.9600
C74 H74B 0.9600
C74 H74C 0.9600
C75 H75A 0.9700
C75 H75B 0.9700
C76 H76A 0.9700
C76 H76B 0.9700
C77 H77A 0.9600
C77 H77B 0.9600
C77 H77C 0.9600
C81 H81 0.9300
C81 C82 1.435(8)
C81 C85 1.404(8)
C82 H82 0.9300
C82 C83 1.411(8)
C83 H83 0.9300
C83 C84 1.422(8)
C84 H84 0.9300
C84 C85 1.419(8)
C85 H85 0.9300
S11T S12T 0.604(5)
S11T O21T 1.97(2)
S11T O22T 1.63(7)
S11T O23T 1.51(2)
S11T O24T 1.382(11)
S11T O25T 1.880(13)
S11T O26T 1.411(9)
S11T O27T 1.360(19)
S11T O28T 1.53(3)
S11T C1 1.174(15)
S11T C11T 1.673(15)
S12T F21T 1.70(3)
S12T F22T 2.13(3)
S12T O22T 1.93(7)
S12T O23T 1.75(2)
S12T O24T 1.371(11)
S12T O25T 1.277(12)
S12T O26T 1.453(9)
S12T O27T 1.678(19)
S12T O28T 2.13(3)
S12T C1 1.019(14)
S12T C11T 1.755(15)
F21T F22T 0.95(3)
F21T O25T 0.82(3)
F21T C1 1.53(3)
F22T F23T 1.66(4)
F22T F27T 1.68(4)
F22T O25T 1.65(4)
F22T C1 1.74(3)
F22T C11T 1.75(4)
F23T F24T 0.881(15)
F23T C11T 1.269(17)
F24T F25T 1.668(19)
F24T O22T 1.50(7)
F24T C11T 1.335(18)
F25T O21T 0.82(2)
F25T O22T 1.71(7)
F25T O28T 1.66(3)
F25T C11T 1.43(2)
F26T F27T 0.74(2)
F26T C1 1.705(17)
F26T C11T 1.256(17)
F27T C1 1.55(2)
F27T C11T 1.53(3)
O21T O22T 1.57(7)
O21T O28T 0.95(3)
O21T C11T 1.89(3)
O22T O23T 1.07(7)
O22T O24T 1.65(7)
O22T C11T 1.71(7)
O23T O24T 0.782(19)
O25T C1 1.588(18)
O26T O27T 0.739(19)
O26T C1 1.474(15)
O27T O28T 1.60(3)
O27T C1 1.61(2)
C1 C11T 1.316(19)
S1T O1T 1.433(5)
S1T O2T 1.446(4)
S1T O3T 1.464(5)
S1T C1T 1.765(8)
F1T C1T 1.339(7)
F2T C1T 1.342(8)
F3T C1T 1.356(8)
